data_2018070
loop_
_publ_author_name
'\'Slepokura, Katarzyna'
'Mitaszewska, Irmina'

_publ_section_title
;
 Acidic and anionic forms of 1,3-cyclic dihydroxyacetone phosphate
 (cDHAP) dimethyl acetal
;
_journal_coeditor_code MX3045
_journal_issue 5
_journal_name_full 'Acta Crystallographica Section C'
_journal_page_first o161
_journal_page_last o165
_journal_paper_doi 10.1107/S0108270111011723
_journal_volume 67
_journal_year 2011
_chemical_formula_iupac 'C6 H14 N + , C5 H10 O6 P - , H2 O'
_chemical_formula_moiety 'C6 H14 N +, C5 H10 O6 P -, H2 O'
_chemical_formula_sum 'C11 H26 N O7 P'
_chemical_formula_weight 315.30
_chemical_name_common
;
cyclic dihydroxyacetone phosphate (cDHAP) dimethyl acetal
cyclohexylammonium salt monohydrate
;
_chemical_name_systematic
;
cyclohexylammonium 5,5-dimethoxy-2-oxo-1,3,2-dioxaphosphinane-2-olate
monohydrate
;
_space_group_IT_number 2
_symmetry_cell_setting triclinic
_symmetry_space_group_name_Hall '-P 1'
_symmetry_space_group_name_H-M 'P -1'
_atom_sites_solution_hydrogens difmap
_atom_sites_solution_primary direct
_atom_sites_solution_secondary difmap
_cell_angle_alpha 102.48(3)
_cell_angle_beta 92.58(3)
_cell_angle_gamma 99.96(3)
_cell_formula_units_Z 2
_cell_length_a 7.064(2)
_cell_length_b 8.475(4)
_cell_length_c 13.966(6)
_cell_measurement_reflns_used 8262
_cell_measurement_temperature 100(2)
_cell_measurement_theta_max 36.94
_cell_measurement_theta_min 2.93
_cell_volume 801.1(6)
_computing_cell_refinement 'CrysAlis RED (Oxford Diffraction, 2009)'
_computing_data_collection 'CrysAlis CCD (Oxford Diffraction, 2009)'
_computing_data_reduction 'CrysAlis RED (Oxford Diffraction, 2009)'
_computing_molecular_graphics 'XP (Bruker, 1998)'
_computing_publication_material
;
SHELXL97 (Sheldrick, 2008) and PLATON (Spek, 2009)
;
_computing_structure_refinement 'SHELXL97 (Sheldrick, 2008)'
_computing_structure_solution 'SHELXS97 (Sheldrick, 2008)'
_diffrn_ambient_temperature 100(2)
_diffrn_measured_fraction_theta_full 0.999
_diffrn_measured_fraction_theta_max 0.968
_diffrn_measurement_device_type
;
Kuma KM4CCD \k-geometry diffractometer with a Sapphire CCD camera
;
_diffrn_measurement_method \w
_diffrn_radiation_monochromator graphite
_diffrn_radiation_source 'Enhance (Mo) X-ray Source'
_diffrn_radiation_type MoK\a
_diffrn_radiation_wavelength 0.71073
_diffrn_reflns_av_R_equivalents 0.0246
_diffrn_reflns_av_sigmaI/netI 0.0249
_diffrn_reflns_limit_h_max 8
_diffrn_reflns_limit_h_min -9
_diffrn_reflns_limit_k_max 11
_diffrn_reflns_limit_k_min -11
_diffrn_reflns_limit_l_max 19
_diffrn_reflns_limit_l_min -19
_diffrn_reflns_number 13552
_diffrn_reflns_theta_full 27.00
_diffrn_reflns_theta_max 30.00
_diffrn_reflns_theta_min 2.94
_exptl_absorpt_coefficient_mu 0.200
_exptl_absorpt_correction_T_max 1.000
_exptl_absorpt_correction_T_min 0.913
_exptl_absorpt_correction_type multi-scan
_exptl_absorpt_process_details '(CrysAlis RED; Oxford Diffraction, 2009)'
_exptl_crystal_colour colourless
_exptl_crystal_density_diffrn 1.307
_exptl_crystal_density_method 'not measured'
_exptl_crystal_description plate
_exptl_crystal_F_000 340
_exptl_crystal_size_max 0.37
_exptl_crystal_size_mid 0.23
_exptl_crystal_size_min 0.04
_refine_diff_density_max 0.493
_refine_diff_density_min -0.176
_refine_ls_extinction_method none
_refine_ls_goodness_of_fit_ref 1.032
_refine_ls_hydrogen_treatment mixed
_refine_ls_matrix_type full
_refine_ls_number_parameters 190
_refine_ls_number_reflns 4519
_refine_ls_number_restraints 0
_refine_ls_restrained_S_all 1.032
_refine_ls_R_factor_all 0.0453
_refine_ls_R_factor_gt 0.0341
_refine_ls_shift/su_max 0.001
_refine_ls_shift/su_mean 0.000
_refine_ls_structure_factor_coef Fsqd
_refine_ls_weighting_details 'calc w = 1/[\s^2^(Fo^2^)+(0.0606P)^2^+0.0000P] where P=(Fo^2^+2Fc^2^)/3'
_refine_ls_weighting_scheme calc
_refine_ls_wR_factor_gt 0.0910
_refine_ls_wR_factor_ref 0.0942
_reflns_number_gt 3579
_reflns_number_total 4519
_reflns_threshold_expression I>2\s(I)
_cod_data_source_file mx3045.cif
_cod_data_source_block 5i
_cod_database_code 2018070
_cod_database_fobs_code 2018070

loop_
_symmetry_equiv_pos_as_xyz
'x, y, z'
'-x, -y, -z'

loop_
_atom_site_type_symbol
_atom_site_label
_atom_site_fract_x
_atom_site_fract_y
_atom_site_fract_z
_atom_site_U_iso_or_equiv
_atom_site_adp_type
_atom_site_calc_flag
_atom_site_refinement_flags
_atom_site_occupancy
_atom_site_disorder_assembly
_atom_site_disorder_group
P P1 0.31711(4) 0.28342(3) 0.66395(2) 0.01842(8) Uani d . 1 . .
O O1 0.26362(10) 0.33074(9) 0.77583(5) 0.01893(16) Uani d . 1 . .
O O21 0.71792(11) 0.38258(10) 0.91694(6) 0.02296(17) Uani d . 1 . .
O O22 0.48544(11) 0.14207(9) 0.86906(6) 0.02146(17) Uani d . 1 . .
O O3 0.47730(11) 0.17337(9) 0.67189(6) 0.02163(17) Uani d . 1 . .
O O4 0.40440(11) 0.43564(9) 0.63354(6) 0.02284(17) Uani d . 1 . .
O O5 0.14713(12) 0.17229(10) 0.60536(6) 0.02596(18) Uani d . 1 . .
C C1 0.42506(14) 0.40898(13) 0.84599(8) 0.0189(2) Uani d . 1 . .
H H1A 0.3798 0.4392 0.9124 0.023 Uiso calc R 1 . .
H H1B 0.4901 0.5109 0.8286 0.023 Uiso calc R 1 . .
C C2 0.56685(14) 0.29200(12) 0.84642(8) 0.0178(2) Uani d . 1 . .
C C3 0.63690(15) 0.24372(14) 0.74398(8) 0.0217(2) Uani d . 1 . .
H H3A 0.7118 0.3423 0.7268 0.026 Uiso calc R 1 . .
H H3B 0.7230 0.1632 0.7442 0.026 Uiso calc R 1 . .
C C4 0.87607(16) 0.29994(16) 0.92631(9) 0.0291(3) Uani d . 1 . .
H H4A 0.8263 0.1847 0.9266 0.044 Uiso calc R 1 . .
H H4B 0.9550 0.3536 0.9880 0.044 Uiso calc R 1 . .
H H4C 0.9551 0.3050 0.8708 0.044 Uiso calc R 1 . .
C C5 0.38159(17) 0.15534(15) 0.95452(9) 0.0275(2) Uani d . 1 . .
H H5A 0.4607 0.2337 1.0098 0.041 Uiso calc R 1 . .
H H5B 0.3505 0.0474 0.9707 0.041 Uiso calc R 1 . .
H H5C 0.2620 0.1941 0.9420 0.041 Uiso calc R 1 . .
N N1 -0.10007(13) 0.17323(11) 0.44695(7) 0.02130(19) Uani d . 1 . .
H H1N -0.0066 0.1884 0.4968 0.032 Uiso calc R 1 . .
H H2N -0.1497 0.0640 0.4257 0.032 Uiso calc R 1 . .
H H3N -0.1956 0.2278 0.4689 0.032 Uiso calc R 1 . .
C C11 -0.01544(15) 0.23810(13) 0.36398(8) 0.0201(2) Uani d . 1 . .
H H11 0.0384 0.3581 0.3883 0.024 Uiso calc R 1 . .
C C12 0.14708(16) 0.15079(15) 0.32848(9) 0.0254(2) Uani d . 1 . .
H H12A 0.0973 0.0310 0.3071 0.030 Uiso calc R 1 . .
H H12B 0.2484 0.1693 0.3831 0.030 Uiso calc R 1 . .
C C13 0.23337(17) 0.21488(16) 0.24288(10) 0.0299(3) Uani d . 1 . .
H H13A 0.2968 0.3316 0.2666 0.036 Uiso calc R 1 . .
H H13B 0.3330 0.1514 0.2176 0.036 Uiso calc R 1 . .
C C14 0.08025(18) 0.20070(17) 0.15982(9) 0.0311(3) Uani d . 1 . .
H H14A 0.0302 0.0830 0.1296 0.037 Uiso calc R 1 . .
H H14B 0.1391 0.2526 0.1085 0.037 Uiso calc R 1 . .
C C15 -0.08662(18) 0.28347(16) 0.19673(9) 0.0294(3) Uani d . 1 . .
H H15A -0.0399 0.4036 0.2189 0.035 Uiso calc R 1 . .
H H15B -0.1881 0.2642 0.1421 0.035 Uiso calc R 1 . .
C C16 -0.17213(16) 0.21707(14) 0.28154(8) 0.0224(2) Uani d . 1 . .
H H16A -0.2749 0.2770 0.3065 0.027 Uiso calc R 1 . .
H H16B -0.2303 0.0991 0.2581 0.027 Uiso calc R 1 . .
O O1W 0.70098(13) 0.41696(11) 0.51321(7) 0.02652(19) Uani d . 1 . .
H H1W 0.608(2) 0.419(2) 0.5482(13) 0.040 Uiso d . 1 . .
H H2W 0.674(2) 0.460(2) 0.4674(13) 0.040 Uiso d . 1 . .

loop_
_atom_site_aniso_label
_atom_site_aniso_U_11
_atom_site_aniso_U_22
_atom_site_aniso_U_33
_atom_site_aniso_U_12
_atom_site_aniso_U_13
_atom_site_aniso_U_23
P1 0.02331(14) 0.01617(14) 0.01635(14) 0.00346(10) 0.00116(10) 0.00522(9)
O1 0.0186(3) 0.0210(4) 0.0179(4) 0.0041(3) 0.0022(3) 0.0057(3)
O21 0.0208(4) 0.0236(4) 0.0225(4) 0.0017(3) -0.0031(3) 0.0039(3)
O22 0.0250(4) 0.0182(4) 0.0220(4) 0.0031(3) 0.0028(3) 0.0070(3)
O3 0.0283(4) 0.0197(4) 0.0170(4) 0.0085(3) 0.0001(3) 0.0018(3)
O4 0.0294(4) 0.0194(4) 0.0220(4) 0.0046(3) 0.0058(3) 0.0089(3)
O5 0.0304(4) 0.0223(4) 0.0234(4) 0.0005(3) -0.0064(3) 0.0066(3)
C1 0.0215(5) 0.0184(5) 0.0166(5) 0.0043(4) 0.0020(4) 0.0027(4)
C2 0.0187(4) 0.0174(5) 0.0171(5) 0.0027(4) 0.0007(4) 0.0041(4)
C3 0.0223(5) 0.0246(5) 0.0200(5) 0.0089(4) 0.0036(4) 0.0053(4)
C4 0.0215(5) 0.0382(7) 0.0294(6) 0.0063(5) -0.0018(5) 0.0117(5)
C5 0.0295(6) 0.0298(6) 0.0259(6) 0.0036(5) 0.0060(5) 0.0132(5)
N1 0.0241(4) 0.0205(4) 0.0200(4) 0.0058(3) -0.0006(4) 0.0053(3)
C11 0.0221(5) 0.0174(5) 0.0205(5) 0.0030(4) 0.0000(4) 0.0048(4)
C12 0.0230(5) 0.0268(6) 0.0289(6) 0.0081(4) 0.0020(4) 0.0090(5)
C13 0.0254(6) 0.0312(6) 0.0346(7) 0.0049(5) 0.0076(5) 0.0102(5)
C14 0.0334(6) 0.0374(7) 0.0255(6) 0.0104(5) 0.0080(5) 0.0095(5)
C15 0.0352(6) 0.0343(6) 0.0236(6) 0.0131(5) 0.0041(5) 0.0114(5)
C16 0.0235(5) 0.0238(5) 0.0205(5) 0.0069(4) 0.0005(4) 0.0048(4)
O1W 0.0280(4) 0.0311(5) 0.0267(4) 0.0128(3) 0.0079(4) 0.0134(4)

loop_
_atom_type_symbol
_atom_type_description
_atom_type_scat_dispersion_real
_atom_type_scat_dispersion_imag
_atom_type_scat_source
C C 0.0033 0.0016 'International Tables Vol C Tables 4.2.6.8 and 6.1.1.4'
H H 0.0000 0.0000 'International Tables Vol C Tables 4.2.6.8 and 6.1.1.4'
N N 0.0061 0.0033 'International Tables Vol C Tables 4.2.6.8 and 6.1.1.4'
O O 0.0106 0.0060 'International Tables Vol C Tables 4.2.6.8 and 6.1.1.4'
P P 0.1023 0.0942 'International Tables Vol C Tables 4.2.6.8 and 6.1.1.4'

loop_
_geom_angle_atom_site_label_1
_geom_angle_atom_site_label_2
_geom_angle_atom_site_label_3
_geom_angle_site_symmetry_1
_geom_angle_site_symmetry_3
_geom_angle
_geom_angle_publ_flag
O5 P1 O4 . . 119.97(5) ?
O5 P1 O3 . . 106.58(6) ?
O4 P1 O3 . . 109.74(5) ?
O5 P1 O1 . . 107.69(5) ?
O4 P1 O1 . . 109.24(5) ?
O3 P1 O1 . . 102.13(5) ?
C1 O1 P1 . . 114.57(7) ?
C2 O21 C4 . . 114.41(9) ?
C2 O22 C5 . . 115.66(9) ?
C3 O3 P1 . . 116.69(7) ?
O1 C1 C2 . . 109.64(9) ?
O1 C1 H1A . . 109.7 ?
C2 C1 H1A . . 109.7 ?
O1 C1 H1B . . 109.7 ?
C2 C1 H1B . . 109.7 ?
H1A C1 H1B . . 108.2 ?
O22 C2 O21 . . 111.81(9) ?
O22 C2 C1 . . 113.65(9) ?
O21 C2 C1 . . 104.21(9) ?
O22 C2 C3 . . 105.01(9) ?
O21 C2 C3 . . 112.14(9) ?
C1 C2 C3 . . 110.21(9) ?
O3 C3 C2 . . 110.72(9) ?
O3 C3 H3A . . 109.5 ?
C2 C3 H3A . . 109.5 ?
O3 C3 H3B . . 109.5 ?
C2 C3 H3B . . 109.5 ?
H3A C3 H3B . . 108.1 ?
O21 C4 H4A . . 109.5 ?
O21 C4 H4B . . 109.5 ?
H4A C4 H4B . . 109.5 ?
O21 C4 H4C . . 109.5 ?
H4A C4 H4C . . 109.5 ?
H4B C4 H4C . . 109.5 ?
O22 C5 H5A . . 109.5 ?
O22 C5 H5B . . 109.5 ?
H5A C5 H5B . . 109.5 ?
O22 C5 H5C . . 109.5 ?
H5A C5 H5C . . 109.5 ?
H5B C5 H5C . . 109.5 ?
C11 N1 H1N . . 109.5 ?
C11 N1 H2N . . 109.5 ?
H1N N1 H2N . . 109.5 ?
C11 N1 H3N . . 109.5 ?
H1N N1 H3N . . 109.5 ?
H2N N1 H3N . . 109.5 ?
N1 C11 C12 . . 109.86(9) ?
N1 C11 C16 . . 109.67(9) ?
C12 C11 C16 . . 111.46(10) ?
N1 C11 H11 . . 108.6 ?
C12 C11 H11 . . 108.6 ?
C16 C11 H11 . . 108.6 ?
C11 C12 C13 . . 110.32(10) ?
C11 C12 H12A . . 109.6 ?
C13 C12 H12A . . 109.6 ?
C11 C12 H12B . . 109.6 ?
C13 C12 H12B . . 109.6 ?
H12A C12 H12B . . 108.1 ?
C14 C13 C12 . . 111.64(10) ?
C14 C13 H13A . . 109.3 ?
C12 C13 H13A . . 109.3 ?
C14 C13 H13B . . 109.3 ?
C12 C13 H13B . . 109.3 ?
H13A C13 H13B . . 108.0 ?
C13 C14 C15 . . 111.53(11) ?
C13 C14 H14A . . 109.3 ?
C15 C14 H14A . . 109.3 ?
C13 C14 H14B . . 109.3 ?
C15 C14 H14B . . 109.3 ?
H14A C14 H14B . . 108.0 ?
C16 C15 C14 . . 111.35(10) ?
C16 C15 H15A . . 109.4 ?
C14 C15 H15A . . 109.4 ?
C16 C15 H15B . . 109.4 ?
C14 C15 H15B . . 109.4 ?
H15A C15 H15B . . 108.0 ?
C11 C16 C15 . . 109.89(10) ?
C11 C16 H16A . . 109.7 ?
C15 C16 H16A . . 109.7 ?
C11 C16 H16B . . 109.7 ?
C15 C16 H16B . . 109.7 ?
H16A C16 H16B . . 108.2 ?
H1W O1W H2W . . 106.0(15) ?

loop_
_geom_bond_atom_site_label_1
_geom_bond_atom_site_label_2
_geom_bond_site_symmetry_2
_geom_bond_distance
_geom_bond_publ_flag
P1 O5 . 1.4784(11) ?
P1 O4 . 1.4866(10) ?
P1 O3 . 1.6004(10) ?
P1 O1 . 1.6061(10) ?
O1 C1 . 1.4343(14) ?
O21 C2 . 1.4118(13) ?
O21 C4 . 1.4328(15) ?
O22 C2 . 1.4080(13) ?
O22 C5 . 1.4229(15) ?
O3 C3 . 1.4304(14) ?
C1 C2 . 1.5270(15) ?
C1 H1A . 0.99 ?
C1 H1B . 0.99 ?
C2 C3 . 1.5297(16) ?
C3 H3A . 0.99 ?
C3 H3B . 0.99 ?
C4 H4A . 0.98 ?
C4 H4B . 0.98 ?
C4 H4C . 0.98 ?
C5 H5A . 0.98 ?
C5 H5B . 0.98 ?
C5 H5C . 0.98 ?
N1 C11 . 1.4921(15) ?
N1 H1N . 0.91 ?
N1 H2N . 0.91 ?
N1 H3N . 0.91 ?
C11 C12 . 1.5158(16) ?
C11 C16 . 1.5201(16) ?
C11 H11 . 1.00 ?
C12 C13 . 1.5255(18) ?
C12 H12A . 0.99 ?
C12 H12B . 0.99 ?
C13 C14 . 1.5205(18) ?
C13 H13A . 0.99 ?
C13 H13B . 0.99 ?
C14 C15 . 1.5270(18) ?
C14 H14A . 0.99 ?
C14 H14B . 0.99 ?
C15 C16 . 1.5230(17) ?
C15 H15A . 0.99 ?
C15 H15B . 0.99 ?
C16 H16A . 0.99 ?
C16 H16B . 0.99 ?
O1W H1W . 0.83(2) ?
O1W H2W . 0.83(2) ?

loop_
_geom_hbond_atom_site_label_D
_geom_hbond_atom_site_label_H
_geom_hbond_atom_site_label_A
_geom_hbond_site_symmetry_A
_geom_hbond_distance_DH
_geom_hbond_distance_HA
_geom_hbond_distance_DA
_geom_hbond_angle_DHA
_geom_hbond_publ_flag
N1 H1N O5 . 0.91 1.87 2.758(2) 166 no
N1 H2N O5 2_556 0.91 1.96 2.817(2) 157 no
N1 H3N O1W 1_455 0.91 1.87 2.719(2) 154 no
O1W H1W O4 . 0.83(2) 1.92(2) 2.749(2) 176(2) no
O1W H2W O4 2_666 0.83(2) 1.93(2) 2.758(2) 176(2) no
C4 H4C O1 1_655 0.98 2.60 3.534(2) 159 no
C11 H11 O1W 2_666 1.00 2.52 3.416(2) 149 no

loop_
_geom_torsion_atom_site_label_1
_geom_torsion_atom_site_label_2
_geom_torsion_atom_site_label_3
_geom_torsion_atom_site_label_4
_geom_torsion_site_symmetry_1
_geom_torsion_site_symmetry_2
_geom_torsion_site_symmetry_3
_geom_torsion_site_symmetry_4
_geom_torsion
_geom_torsion_publ_flag
O5 P1 O1 C1 . . . . 167.33(7) ?
O4 P1 O1 C1 . . . . -60.85(8) ?
O3 P1 O1 C1 . . . . 55.31(8) ?
O5 P1 O3 C3 . . . . -165.65(7) ?
O4 P1 O3 C3 . . . . 63.00(9) ?
O1 P1 O3 C3 . . . . -52.80(8) ?
P1 O1 C1 C2 . . . . -62.20(9) ?
C5 O22 C2 O21 . . . . 67.92(11) ?
C5 O22 C2 C1 . . . . -49.72(12) ?
C5 O22 C2 C3 . . . . -170.24(9) ?
C4 O21 C2 O22 . . . . 60.27(12) ?
C4 O21 C2 C1 . . . . -176.57(8) ?
C4 O21 C2 C3 . . . . -57.38(12) ?
O1 C1 C2 O22 . . . . -58.46(11) ?
O1 C1 C2 O21 . . . . 179.58(7) ?
O1 C1 C2 C3 . . . . 59.08(11) ?
P1 O3 C3 C2 . . . . 56.68(10) ?
O22 C2 C3 O3 . . . . 66.71(11) ?
O21 C2 C3 O3 . . . . -171.66(8) ?
C1 C2 C3 O3 . . . . -56.06(11) ?
N1 C11 C12 C13 . . . . 179.41(9) ?
C16 C11 C12 C13 . . . . 57.64(13) ?
C11 C12 C13 C14 . . . . -55.09(14) ?
C12 C13 C14 C15 . . . . 53.82(15) ?
C13 C14 C15 C16 . . . . -54.52(14) ?
N1 C11 C16 C15 . . . . 179.87(9) ?
C12 C11 C16 C15 . . . . -58.26(13) ?
C14 C15 C16 C11 . . . . 56.21(14) ?

loop_
_cod_related_entry_id
_cod_related_entry_database
_cod_related_entry_code
1 ChemSpider 30654303
